data_7114260
loop_
_publ_author_name
'Bera, Jitendra K.'
'Campos-Fern\'andez, Cristian Saul'
'Rodolphe, Cl\'erac'
'Dunbar, Kim R.'

_publ_section_title
;
 Coupling dirhodium units through terpyridine bridges: synthesis and
 structure of a novel molecular rectangle
;
_journal_issue 21
_journal_name_full 'Chemical Communications'
_journal_page_first 2536
_journal_page_last 2537
_journal_paper_doi 10.1039/b208164b
_journal_year 2002
_chemical_formula_sum 'C58 H59 F24 N12 O10 P4 Rh4'
_chemical_formula_weight 2075.64
_chemical_name_systematic ?
_space_group_IT_number 15
_symmetry_cell_setting monoclinic
_symmetry_space_group_name_Hall '-C 2yc'
_symmetry_space_group_name_H-M 'C 1 2/c 1'
_atom_sites_solution_hydrogens geom
_atom_sites_solution_primary direct
_atom_sites_solution_secondary difmap
_audit_creation_method SHELXL-97
_cell_angle_alpha 90.000
_cell_angle_beta 110.158(5)
_cell_angle_gamma 90.000
_cell_formula_units_Z 4
_cell_length_a 15.604(5)
_cell_length_b 23.279(5)
_cell_length_c 21.081(5)
_cell_measurement_temperature 110(2)
_cell_volume 7189(3)
_computing_cell_refinement 'SAINT v4.05 (Siemens, 1996)'
_computing_data_collection 'SMART v4.05 (Siemens, 1996)'
_computing_data_reduction 'XPREP SHELXTL v5 (Siemens, 1994)'
_computing_publication_material 'Ciftab (Sheldrick, 1997)'
_computing_structure_refinement 'SHELXL-97 (Sheldrick, 1997)'
_computing_structure_solution 'SHELXS-97 (Sheldrick, 1990)'
_diffrn_ambient_temperature 110(2)
_diffrn_detector_area_resol_mean '5.7 pixels mm-1'
_diffrn_measured_fraction_theta_full 0.994
_diffrn_measured_fraction_theta_max 0.994
_diffrn_measurement_device_type 'Siemens SMART 1K CCD Area Detector Diffractometer'
_diffrn_measurement_method 'Omega Scans'
_diffrn_radiation_monochromator graphite
_diffrn_radiation_source 'fine-focus sealed tube'
_diffrn_radiation_type MoK\a
_diffrn_radiation_wavelength 0.71069
_diffrn_reflns_av_R_equivalents 0.0788
_diffrn_reflns_av_sigmaI/netI 0.0578
_diffrn_reflns_limit_h_max 18
_diffrn_reflns_limit_h_min -18
_diffrn_reflns_limit_k_max 27
_diffrn_reflns_limit_k_min -27
_diffrn_reflns_limit_l_max 24
_diffrn_reflns_limit_l_min -24
_diffrn_reflns_number 32054
_diffrn_reflns_theta_full 24.72
_diffrn_reflns_theta_max 24.72
_diffrn_reflns_theta_min 1.64
_diffrn_standards_decay_% 0.0002
_exptl_absorpt_coefficient_mu 1.115
_exptl_absorpt_correction_T_max 1.0000
_exptl_absorpt_correction_T_min 0.8731
_exptl_absorpt_correction_type SADABS
_exptl_crystal_colour green
_exptl_crystal_density_diffrn 1.892
_exptl_crystal_density_method 'not measured'
_exptl_crystal_description needle
_exptl_crystal_F_000 4036
_exptl_crystal_size_max 0.18
_exptl_crystal_size_mid 0.01
_exptl_crystal_size_min 0.05
_refine_diff_density_max 1.967
_refine_diff_density_min -0.963
_refine_diff_density_rms 0.171
_refine_ls_extinction_method none
_refine_ls_goodness_of_fit_ref 1.098
_refine_ls_hydrogen_treatment mixed
_refine_ls_matrix_type full
_refine_ls_number_parameters 483
_refine_ls_number_reflns 6107
_refine_ls_number_restraints 6
_refine_ls_restrained_S_all 1.113
_refine_ls_R_factor_all 0.1084
_refine_ls_R_factor_gt 0.0755
_refine_ls_shift/su_max 0.002
_refine_ls_shift/su_mean 0.001
_refine_ls_structure_factor_coef Fsqd
_refine_ls_weighting_details 'calc w=1/[\s^2^(Fo^2^)+(0.0853P)^2^+105.6410P] where P=(Fo^2^+2Fc^2^)/3'
_refine_ls_weighting_scheme calc
_refine_ls_wR_factor_gt 0.1734
_refine_ls_wR_factor_ref 0.1906
_reflns_number_gt 4569
_reflns_number_total 6107
_reflns_threshold_expression >2sigma(I)
_cod_data_source_file b208164b.txt
_cod_data_source_block cc
_cod_depositor_comments
;
The following automatic conversions were performed:

'_symmetry_cell_setting' value 'Monoclinic' changed to 'monoclinic'
according to
/usr/data/users/saulius/automatic-downloads/retrospective/RSC/lib/dictionaries/cif_core.dic
dictionary named 'cif_core.dic' version 2.4.2 from 2011-04-26.

Automatic conversion script
Id: cif_fix_values 2281 2013-09-26 08:29:07Z andrius 
;
_cod_original_sg_symbol_H-M C2/c
_cod_database_code 7114260

loop_
_symmetry_equiv_pos_as_xyz
'x, y, z'
'-x, y, -z+1/2'
'x+1/2, y+1/2, z'
'-x+1/2, y+1/2, -z+1/2'
'-x, -y, -z'
'x, -y, z-1/2'
'-x+1/2, -y+1/2, -z'
'x+1/2, -y+1/2, z-1/2'

loop_
_atom_site_label
_atom_site_type_symbol
_atom_site_fract_x
_atom_site_fract_y
_atom_site_fract_z
_atom_site_U_iso_or_equiv
_atom_site_adp_type
_atom_site_occupancy
_atom_site_symmetry_multiplicity
_atom_site_calc_flag
_atom_site_refinement_flags
Rh1 Rh 0.26901(4) 0.71385(3) 0.23132(4) 0.0270(2) Uani 1 1 d .
Rh2 Rh 0.37308(5) 0.70532(3) 0.35769(4) 0.0277(2) Uani 1 1 d .
P2 P 0.1027(3) 0.52886(17) 0.3904(2) 0.0768(11) Uani 1 1 d .
F21 F 0.0282(5) 0.4838(3) 0.3467(4) 0.077(2) Uani 1 1 d .
F22 F 0.0785(9) 0.5159(4) 0.4529(6) 0.134(4) Uani 1 1 d .
F23 F 0.1737(6) 0.4789(4) 0.4083(5) 0.115(3) Uani 1 1 d .
F24 F 0.1289(6) 0.5440(4) 0.3282(5) 0.098(3) Uani 1 1 d .
F25 F 0.1773(7) 0.5738(4) 0.4316(6) 0.118(4) Uani 1 1 d .
F26 F 0.0304(8) 0.5775(4) 0.3743(8) 0.161(6) Uani 1 1 d .
O12 O 0.1631(4) 0.7143(3) 0.2684(4) 0.0408(17) Uani 1 1 d .
C12 C 0.1748(6) 0.7085(4) 0.3297(5) 0.036(2) Uani 1 1 d .
O1 O 0.1583(5) 0.7237(4) 0.1321(4) 0.056(2) Uani 1 1 d .
C111 C 0.1901(6) 0.5934(4) 0.1985(5) 0.040(2) Uani 1 1 d .
H111 H 0.1497 0.6016 0.2223 0.048 Uiso 1 1 calc R
C122 C 0.2519(6) 0.8397(4) 0.2537(5) 0.037(2) Uani 1 1 d .
H122 H 0.2023 0.8296 0.2679 0.044 Uiso 1 1 calc R
C121 C 0.2776(7) 0.8972(4) 0.2552(5) 0.038(2) Uani 1 1 d .
H121 H 0.2465 0.9260 0.2707 0.046 Uiso 1 1 calc R
O11 O 0.2524(4) 0.7033(3) 0.3764(4) 0.0412(16) Uani 1 1 d .
P1 P 0.2500 0.7500 0.0000 0.0581(12) Uani 1 2 d S
F11 F 0.2413(6) 0.6925(3) 0.0446(4) 0.084(3) Uani 1 1 d .
F12 F 0.2615(4) 0.7930(3) 0.0665(3) 0.0594(17) Uani 1 1 d .
N3 N 0.2954(5) 0.7989(3) 0.2328(4) 0.0314(17) Uani 1 1 d .
C120 C 0.3473(6) 0.9114(4) 0.2343(5) 0.036(2) Uani 1 1 d .
H120 H 0.3666 0.9502 0.2364 0.043 Uiso 1 1 calc R
N1 N 0.2625(5) 0.6290(3) 0.2054(4) 0.0324(18) Uani 1 1 d .
C222 C 0.3660(7) 0.8242(4) 0.4127(5) 0.038(2) Uani 1 1 d .
H222 H 0.3072 0.8148 0.4137 0.045 Uiso 1 1 calc R
C221 C 0.4096(7) 0.8718(4) 0.4464(5) 0.045(3) Uani 1 1 d .
H221 H 0.3808 0.8953 0.4700 0.054 Uiso 1 1 calc R
C211 C 0.3321(7) 0.5796(4) 0.3536(5) 0.039(2) Uani 1 1 d .
H211 H 0.2797 0.5901 0.3642 0.047 Uiso 1 1 calc R
C118 C 0.3635(5) 0.8128(4) 0.2089(4) 0.0248(19) Uani 1 1 d .
C114 C 0.3024(6) 0.5695(4) 0.1265(5) 0.036(2) Uani 1 1 d .
H114 H 0.3407 0.5624 0.1007 0.043 Uiso 1 1 calc R
C119 C 0.3902(6) 0.8703(4) 0.2102(5) 0.029(2) Uani 1 1 d .
H119 H 0.4381 0.8807 0.1942 0.035 Uiso 1 1 calc R
C115 C 0.3199(6) 0.6159(4) 0.1714(5) 0.031(2) Uani 1 1 d .
C212 C 0.3485(7) 0.5229(5) 0.3447(6) 0.049(3) Uani 1 1 d .
H212 H 0.3086 0.4943 0.3508 0.059 Uiso 1 1 calc R
N6 N 0.4040(5) 0.7902(3) 0.3781(4) 0.0293(17) Uani 1 1 d .
N2 N 0.3666(4) 0.7123(3) 0.1944(3) 0.0242(15) Uani 1 1 d .
F13 F 0.3626(5) 0.7398(4) 0.0246(3) 0.078(2) Uani 1 1 d .
N4 N 0.3894(5) 0.6207(3) 0.3476(4) 0.0329(18) Uani 1 1 d .
C220 C 0.4957(7) 0.8860(4) 0.4462(5) 0.044(3) Uani 1 1 d .
H220 H 0.5270 0.9188 0.4698 0.053 Uiso 1 1 calc R
O2 O 0.4438(5) 0.6948(3) 0.4699(4) 0.0510(19) Uani 1 1 d .
C117 C 0.4040(5) 0.7632(4) 0.1854(4) 0.0238(19) Uani 1 1 d .
C116 C 0.3909(5) 0.6596(4) 0.1772(4) 0.0251(19) Uani 1 1 d .
C218 C 0.4867(6) 0.8040(4) 0.3749(4) 0.0270(19) Uani 1 1 d .
C213 C 0.4229(7) 0.5069(4) 0.3270(5) 0.042(3) Uani 1 1 d .
H213 H 0.4320 0.4680 0.3173 0.050 Uiso 1 1 calc R
C219 C 0.5350(6) 0.8511(4) 0.4108(5) 0.033(2) Uani 1 1 d .
H219 H 0.5947 0.8591 0.4109 0.040 Uiso 1 1 calc R
C215 C 0.4674(6) 0.6067(4) 0.3351(4) 0.027(2) Uani 1 1 d .
N5 N 0.4871(5) 0.7079(3) 0.3409(4) 0.0251(16) Uani 1 1 d .
C214 C 0.4837(7) 0.5496(4) 0.3240(5) 0.037(2) Uani 1 1 d .
H214 H 0.5369 0.5396 0.3142 0.045 Uiso 1 1 calc R
C217 C 0.5266(5) 0.7599(4) 0.3419(4) 0.0254(19) Uani 1 1 d .
C216 C 0.5254(6) 0.6569(4) 0.3330(4) 0.0262(19) Uani 1 1 d .
O1S O 0.5927(7) 0.6309(5) 0.4858(5) 0.093(3) Uani 1 1 d .
C113 C 0.2293(7) 0.5346(4) 0.1202(5) 0.043(3) Uani 1 1 d .
H113 H 0.2168 0.5030 0.0900 0.051 Uiso 1 1 calc R
C112 C 0.1750(7) 0.5450(4) 0.1567(6) 0.047(3) Uani 1 1 d .
H112 H 0.1265 0.5195 0.1540 0.056 Uiso 1 1 calc R
C2 C 0.0923(8) 0.7076(6) 0.3513(7) 0.062(3) Uani 1 1 d .
H2A H 0.0756 0.7470 0.3585 0.094 Uiso 1 1 calc R
H2B H 0.1064 0.6858 0.3935 0.094 Uiso 1 1 calc R
H2C H 0.0413 0.6893 0.3161 0.094 Uiso 1 1 calc R
C1S C 0.6333(15) 0.5923(8) 0.5433(11) 0.144(9) Uani 1 1 d .
H1S1 H 0.6939 0.5802 0.5443 0.216 Uiso 1 1 calc R
H1S2 H 0.5942 0.5585 0.5387 0.216 Uiso 1 1 calc R
H1S3 H 0.6390 0.6125 0.5854 0.216 Uiso 1 1 calc R
C21 C 0.390(3) 0.6752(18) 0.508(2) 0.29(2) Uiso 1 1 d .
H21A H 0.3356 0.6993 0.4981 0.428 Uiso 1 1 calc R
H21B H 0.4262 0.6777 0.5564 0.428 Uiso 1 1 calc R
H21C H 0.3721 0.6353 0.4962 0.428 Uiso 1 1 calc R
C11 C 0.0953(15) 0.7668(9) 0.1187(11) 0.062(5) Uiso 0.60 1 d P
C11A C 0.092(2) 0.6930(13) 0.0927(16) 0.057(8) Uiso 0.40 1 d P
P3 P 0.5000 0.3732(12) 0.2500 0.393(15) Uiso 1 2 d SD
F31 F 0.5359(11) 0.3759(8) 0.1880(8) 0.218(7) Uiso 1 1 d D
F32 F 0.4244(11) 0.4269(7) 0.2072(8) 0.186(6) Uiso 1 1 d D
F33 F 0.4097(18) 0.3396(12) 0.1919(15) 0.213(14) Uiso 0.50 1 d PD

loop_
_atom_site_aniso_label
_atom_site_aniso_U_11
_atom_site_aniso_U_22
_atom_site_aniso_U_33
_atom_site_aniso_U_23
_atom_site_aniso_U_13
_atom_site_aniso_U_12
Rh1 0.0176(4) 0.0256(4) 0.0347(4) 0.0039(3) 0.0049(3) -0.0001(3)
Rh2 0.0211(4) 0.0266(4) 0.0335(4) 0.0011(3) 0.0070(3) 0.0002(3)
P2 0.072(2) 0.063(2) 0.104(3) -0.015(2) 0.041(2) -0.0066(19)
F21 0.059(4) 0.054(4) 0.117(7) -0.011(4) 0.029(4) -0.009(3)
F22 0.208(12) 0.094(7) 0.147(9) -0.055(7) 0.122(9) -0.068(8)
F23 0.081(6) 0.089(7) 0.145(9) -0.022(6) 0.003(6) 0.025(5)
F24 0.083(6) 0.113(7) 0.108(7) -0.006(6) 0.047(5) -0.037(5)
F25 0.117(8) 0.104(7) 0.158(9) -0.058(7) 0.079(7) -0.052(6)
F26 0.115(8) 0.075(7) 0.330(19) -0.048(9) 0.124(11) -0.009(6)
O12 0.023(3) 0.043(4) 0.059(5) 0.006(3) 0.018(3) -0.002(3)
C12 0.028(5) 0.037(5) 0.050(7) -0.001(5) 0.021(5) 0.007(4)
O1 0.026(4) 0.076(6) 0.051(5) 0.010(4) -0.006(3) 0.005(4)
C111 0.025(5) 0.036(6) 0.050(6) 0.010(5) 0.004(5) -0.009(4)
C122 0.029(5) 0.034(5) 0.048(6) 0.001(4) 0.015(5) 0.006(4)
C121 0.046(6) 0.026(5) 0.048(6) -0.004(4) 0.022(5) 0.012(4)
O11 0.034(4) 0.044(4) 0.049(4) 0.000(3) 0.018(3) -0.002(3)
P1 0.053(3) 0.066(3) 0.039(2) 0.006(2) -0.004(2) -0.013(2)
F11 0.120(7) 0.065(5) 0.051(4) 0.014(4) 0.008(4) -0.026(5)
F12 0.052(4) 0.062(4) 0.048(4) 0.000(3) -0.003(3) -0.006(3)
N3 0.024(4) 0.033(4) 0.034(4) 0.007(3) 0.006(3) 0.005(3)
C120 0.037(5) 0.032(5) 0.034(5) -0.001(4) 0.007(4) 0.001(4)
N1 0.027(4) 0.027(4) 0.038(5) 0.006(3) 0.005(4) -0.004(3)
C222 0.034(5) 0.034(5) 0.046(6) -0.004(5) 0.015(5) 0.010(4)
C221 0.047(6) 0.040(6) 0.052(7) -0.013(5) 0.021(5) 0.004(5)
C211 0.030(5) 0.040(6) 0.044(6) 0.014(5) 0.007(5) -0.001(4)
C118 0.018(4) 0.027(4) 0.026(5) 0.007(4) 0.002(4) 0.003(3)
C114 0.035(5) 0.028(5) 0.039(6) -0.006(4) 0.005(4) -0.008(4)
C119 0.026(5) 0.022(4) 0.035(5) 0.004(4) 0.004(4) 0.000(4)
C115 0.027(5) 0.027(5) 0.036(5) 0.006(4) 0.008(4) -0.006(4)
C212 0.036(6) 0.045(6) 0.060(7) 0.007(5) 0.009(5) -0.009(5)
N6 0.024(4) 0.026(4) 0.033(4) -0.004(3) 0.004(3) 0.003(3)
N2 0.017(3) 0.024(4) 0.028(4) 0.002(3) 0.003(3) -0.004(3)
F13 0.050(4) 0.111(6) 0.055(4) -0.019(4) -0.007(3) -0.015(4)
N4 0.030(4) 0.026(4) 0.039(5) 0.008(3) 0.006(4) -0.002(3)
C220 0.043(6) 0.039(6) 0.047(6) -0.016(5) 0.011(5) -0.004(5)
O2 0.055(5) 0.062(5) 0.032(4) 0.001(3) 0.010(3) -0.005(4)
C117 0.019(4) 0.024(4) 0.021(4) 0.006(3) -0.002(3) 0.001(3)
C116 0.021(4) 0.025(5) 0.022(5) -0.003(4) -0.001(4) -0.001(3)
C218 0.023(5) 0.024(4) 0.029(5) 0.000(4) 0.002(4) 0.000(4)
C213 0.045(6) 0.022(5) 0.049(6) 0.006(4) 0.003(5) -0.005(4)
C219 0.023(5) 0.030(5) 0.043(6) -0.004(4) 0.006(4) -0.004(4)
C215 0.024(5) 0.025(5) 0.029(5) 0.005(4) 0.004(4) -0.003(4)
N5 0.019(4) 0.022(4) 0.029(4) 0.000(3) 0.001(3) 0.002(3)
C214 0.039(6) 0.027(5) 0.044(6) 0.008(4) 0.014(5) 0.005(4)
C217 0.017(4) 0.029(5) 0.025(5) 0.001(4) 0.000(4) 0.000(4)
C216 0.026(5) 0.025(5) 0.022(5) 0.003(4) 0.002(4) -0.001(4)
O1S 0.091(7) 0.094(8) 0.079(7) 0.019(6) 0.011(6) 0.003(6)
C113 0.036(6) 0.033(5) 0.054(7) -0.011(5) 0.009(5) -0.013(4)
C112 0.034(6) 0.032(6) 0.067(8) -0.001(5) 0.009(5) -0.020(5)
C2 0.043(7) 0.077(9) 0.073(9) 0.004(7) 0.027(6) 0.006(6)
C1S 0.16(2) 0.102(14) 0.145(19) 0.085(14) 0.024(15) 0.028(13)

loop_
_atom_type_symbol
_atom_type_description
_atom_type_scat_dispersion_real
_atom_type_scat_dispersion_imag
_atom_type_scat_source
C C 0.0033 0.0016 'International Tables Vol C Tables 4.2.6.8 and 6.1.1.4'
H H 0.0000 0.0000 'International Tables Vol C Tables 4.2.6.8 and 6.1.1.4'
B B 0.0013 0.0007 'International Tables Vol C Tables 4.2.6.8 and 6.1.1.4'
N N 0.0061 0.0033 'International Tables Vol C Tables 4.2.6.8 and 6.1.1.4'
O O 0.0106 0.0060 'International Tables Vol C Tables 4.2.6.8 and 6.1.1.4'
F F 0.0171 0.0103 'International Tables Vol C Tables 4.2.6.8 and 6.1.1.4'
P P 0.1023 0.0942 'International Tables Vol C Tables 4.2.6.8 and 6.1.1.4'
Rh Rh -1.1178 0.9187 'International Tables Vol C Tables 4.2.6.8 and 6.1.1.4'

loop_
_geom_angle_atom_site_label_1
_geom_angle_atom_site_label_2
_geom_angle_atom_site_label_3
_geom_angle
_geom_angle_site_symmetry_1
_geom_angle_site_symmetry_3
N2 Rh1 N3 80.8(3) . .
N2 Rh1 N1 81.2(3) . .
N3 Rh1 N1 160.6(3) . .
N2 Rh1 O12 178.5(3) . .
N3 Rh1 O12 100.1(3) . .
N1 Rh1 O12 97.7(3) . .
N2 Rh1 O1 95.0(3) . .
N3 Rh1 O1 90.1(3) . .
N1 Rh1 O1 84.1(3) . .
O12 Rh1 O1 83.8(3) . .
N2 Rh1 Rh2 96.3(2) . .
N3 Rh1 Rh2 90.4(2) . .
N1 Rh1 Rh2 99.0(2) . .
O12 Rh1 Rh2 84.9(2) . .
O1 Rh1 Rh2 168.6(2) . .
N5 Rh2 N4 81.5(3) . .
N5 Rh2 N6 81.0(3) . .
N4 Rh2 N6 160.3(3) . .
N5 Rh2 O11 179.3(3) . .
N4 Rh2 O11 99.0(3) . .
N6 Rh2 O11 98.4(3) . .
N5 Rh2 O2 92.7(3) . .
N4 Rh2 O2 88.3(3) . .
N6 Rh2 O2 83.7(3) . .
O11 Rh2 O2 86.9(3) . .
N5 Rh2 Rh1 95.7(2) . .
N4 Rh2 Rh1 91.3(2) . .
N6 Rh2 Rh1 99.2(2) . .
O11 Rh2 Rh1 84.8(2) . .
O2 Rh2 Rh1 171.5(2) . .
F22 P2 F24 177.9(6) . .
F22 P2 F26 87.4(8) . .
F24 P2 F26 91.9(7) . .
F22 P2 F23 90.6(7) . .
F24 P2 F23 90.0(6) . .
F26 P2 F23 177.9(8) . .
F22 P2 F25 90.6(6) . .
F24 P2 F25 87.4(5) . .
F26 P2 F25 88.8(6) . .
F23 P2 F25 91.9(6) . .
F22 P2 F21 91.2(5) . .
F24 P2 F21 90.8(5) . .
F26 P2 F21 91.3(6) . .
F23 P2 F21 88.0(5) . .
F25 P2 F21 178.2(6) . .
C12 O12 Rh1 122.8(6) . .
O12 C12 O11 124.8(9) . .
O12 C12 C2 118.6(9) . .
O11 C12 C2 116.6(10) . .
C11A O1 C11 85.2(17) . .
C11A O1 Rh1 137.5(15) . .
C11 O1 Rh1 122.8(10) . .
N1 C111 C112 120.5(10) . .
N3 C122 C121 121.2(9) . .
C120 C121 C122 119.1(9) . .
C12 O11 Rh2 122.6(6) . .
F11 P1 F11 180.0(5) . 7_565
F11 P1 F13 90.4(4) . 7_565
F11 P1 F13 89.6(4) 7_565 7_565
F11 P1 F13 89.6(4) . .
F11 P1 F13 90.4(4) 7_565 .
F13 P1 F13 180.000(1) 7_565 .
F11 P1 F12 89.2(4) . 7_565
F11 P1 F12 90.8(4) 7_565 7_565
F13 P1 F12 91.6(3) 7_565 7_565
F13 P1 F12 88.4(3) . 7_565
F11 P1 F12 90.8(4) . .
F11 P1 F12 89.2(4) 7_565 .
F13 P1 F12 88.4(3) 7_565 .
F13 P1 F12 91.6(3) . .
F12 P1 F12 180.0(4) 7_565 .
C122 N3 C118 120.3(8) . .
C122 N3 Rh1 125.6(7) . .
C118 N3 Rh1 114.1(6) . .
C121 C120 C119 120.5(9) . .
C115 N1 C111 118.5(8) . .
C115 N1 Rh1 112.1(5) . .
C111 N1 Rh1 125.3(7) . .
N6 C222 C221 121.8(9) . .
C222 C221 C220 120.1(9) . .
N4 C211 C212 120.7(10) . .
N3 C118 C119 119.0(8) . .
N3 C118 C117 114.4(7) . .
C119 C118 C117 126.5(8) . .
C113 C114 C115 119.0(10) . .
C120 C119 C118 119.8(9) . .
N1 C115 C114 121.3(8) . .
N1 C115 C116 114.3(8) . .
C114 C115 C116 123.6(8) . .
C211 C212 C213 120.5(10) . .
C222 N6 C218 119.5(8) . .
C222 N6 Rh2 124.6(7) . .
C218 N6 Rh2 112.2(5) . .
C117 N2 C116 124.8(7) . .
C117 N2 Rh1 118.3(6) . .
C116 N2 Rh1 116.9(5) . .
C211 N4 C215 120.8(8) . .
C211 N4 Rh2 125.1(7) . .
C215 N4 Rh2 114.1(6) . .
C219 C220 C221 118.3(9) . .
C21 O2 Rh2 117.4(18) . .
N2 C117 C217 116.2(7) . 2_655
N2 C117 C118 112.3(7) . .
C217 C117 C118 131.5(8) 2_655 .
N2 C116 C216 116.2(7) . 2_655
N2 C116 C115 111.8(7) . .
C216 C116 C115 132.0(8) 2_655 .
N6 C218 C219 120.3(8) . .
N6 C218 C217 114.7(7) . .
C219 C218 C217 124.0(8) . .
C212 C213 C214 117.9(9) . .
C220 C219 C218 119.9(9) . .
N4 C215 C214 119.1(8) . .
N4 C215 C216 114.0(7) . .
C214 C215 C216 126.8(8) . .
C217 N5 C216 124.2(7) . .
C217 N5 Rh2 117.9(6) . .
C216 N5 Rh2 117.8(6) . .
C215 C214 C213 120.6(9) . .
N5 C217 C117 117.1(8) . 2_655
N5 C217 C218 111.2(7) . .
C117 C217 C218 131.7(8) 2_655 .
N5 C216 C116 116.9(7) . 2_655
N5 C216 C215 112.6(7) . .
C116 C216 C215 130.5(8) 2_655 .
C112 C113 C114 120.4(9) . .
C113 C112 C111 120.1(9) . .
O1 C11 C11A 45.7(12) . .
O1 C11A C11 49.1(13) . .
F31 P3 F31 175(2) 2_655 .
F31 P3 F33 99.9(14) 2_655 .
F31 P3 F33 82.3(11) . .
F31 P3 F33 82.3(11) 2_655 2_655
F31 P3 F33 99.9(14) . 2_655
F33 P3 F33 125(3) . 2_655
F31 P3 F32 91.7(12) 2_655 .
F31 P3 F32 85.0(10) . .
F33 P3 F32 73.3(11) . .
F33 P3 F32 161(2) 2_655 .
F31 P3 F32 85.0(10) 2_655 2_655
F31 P3 F32 91.7(12) . 2_655
F33 P3 F32 161(2) . 2_655
F33 P3 F32 73.3(11) 2_655 2_655
F32 P3 F32 88.3(17) . 2_655

loop_
_geom_bond_atom_site_label_1
_geom_bond_atom_site_label_2
_geom_bond_distance
_geom_bond_site_symmetry_2
Rh1 N2 1.934(7) .
Rh1 N3 2.019(8) .
Rh1 N1 2.042(8) .
Rh1 O12 2.058(6) .
Rh1 O1 2.219(7) .
Rh1 Rh2 2.6060(11) .
Rh2 N5 1.930(7) .
Rh2 N4 2.007(7) .
Rh2 N6 2.044(7) .
Rh2 O11 2.054(7) .
Rh2 O2 2.252(7) .
P2 F22 1.520(10) .
P2 F24 1.544(9) .
P2 F26 1.550(11) .
P2 F23 1.560(9) .
P2 F25 1.583(10) .
P2 F21 1.600(8) .
O12 C12 1.249(12) .
C12 O11 1.275(12) .
C12 C2 1.506(14) .
O1 C11A 1.29(3) .
O1 C11 1.36(2) .
C111 N1 1.367(11) .
C111 C112 1.400(14) .
C122 N3 1.329(12) .
C122 C121 1.395(13) .
C121 C120 1.346(13) .
P1 F11 1.667(7) .
P1 F11 1.667(7) 7_565
P1 F13 1.669(7) 7_565
P1 F13 1.669(7) .
P1 F12 1.682(7) 7_565
P1 F12 1.682(7) .
N3 C118 1.365(11) .
C120 C119 1.361(13) .
N1 C115 1.361(12) .
C222 N6 1.344(12) .
C222 C221 1.365(14) .
C221 C220 1.386(14) .
C211 N4 1.345(12) .
C211 C212 1.370(15) .
C118 C119 1.399(12) .
C118 C117 1.482(12) .
C114 C113 1.369(13) .
C114 C115 1.400(13) .
C115 C116 1.478(12) .
C212 C213 1.387(15) .
N6 C218 1.355(11) .
N2 C117 1.363(10) .
N2 C116 1.368(10) .
N4 C215 1.370(11) .
C220 C219 1.380(13) .
O2 C21 1.42(4) .
C117 C217 1.392(12) 2_655
C116 C216 1.397(12) 2_655
C218 C219 1.396(12) .
C218 C217 1.491(12) .
C213 C214 1.391(13) .
C215 C214 1.388(12) .
C215 C216 1.488(12) .
N5 C217 1.357(11) .
N5 C216 1.364(11) .
C217 C117 1.392(12) 2_655
C216 C116 1.397(12) 2_655
O1S C1S 1.466(17) .
C113 C112 1.347(15) .
C11 C11A 1.80(4) .
P3 F31 1.591(14) 2_655
P3 F31 1.591(14) .
P3 F33 1.706(18) .
P3 F33 1.706(18) 2_655
P3 F32 1.743(16) .
P3 F32 1.743(16) 2_655
